data_2008753
loop_
_publ_author_name
'Satyen Saha'
'Anunay Samanta'

_publ_section_title
;
 The twisted structure of 9-(4-cyanophenyl)carbazole
;
_journal_issue 8
_journal_name_full 'Acta Crystallographica Section C'
_journal_page_first 1299
_journal_page_last 1300
_journal_paper_doi 10.1107/S0108270199005752
_journal_volume 55
_journal_year 1999
_chemical_formula_moiety 'C19 H12 N2'
_chemical_formula_sum 'C19 H12 N2'
_chemical_formula_weight 268.31
_chemical_name_common N-(4-cyanophenyl)-carbazole
_chemical_name_systematic
;
N-(4-cyanophenyl)-carbazole
;
_space_group_IT_number 14
_symmetry_cell_setting monoclinic
_symmetry_space_group_name_Hall '-P 2ybc'
_symmetry_space_group_name_H-M 'P 1 21/c 1'
_cell_angle_alpha 90.0
_cell_angle_beta 104.937(12)
_cell_angle_gamma 90.00
_cell_formula_units_Z 4
_cell_length_a 8.2739(12)
_cell_length_b 20.681(4)
_cell_length_c 8.5913(11)
_cell_measurement_reflns_used 25
_cell_measurement_temperature 293(2)
_cell_measurement_theta_max 27.5
_cell_measurement_theta_min 1.5
_cell_volume 1420.4(4)
_computing_cell_refinement 'CAD-4 Software'
_computing_data_collection 'CAD-4 Software (Enraf-Nonius, 1989)'
_computing_data_reduction 'Xtal3.4 (Hall et al., 1995)'
_computing_molecular_graphics 'ORTEX (McArdle, 1995)'
_computing_publication_material SHELXL97
_computing_structure_refinement 'SHELXL97 (Sheldrick, 1997)'
_computing_structure_solution 'SHELXS97 (Sheldrick, 1990)'
_diffrn_ambient_temperature 293(2)
_diffrn_measured_fraction_theta_full 0.972
_diffrn_measured_fraction_theta_max 0.972
_diffrn_measurement_device_type 'Enraf-Nonius CAD-4'
_diffrn_measurement_method \w
_diffrn_radiation_monochromator graphite
_diffrn_radiation_source 'fine-focus sealed tube'
_diffrn_radiation_type MoK\a
_diffrn_radiation_wavelength 0.71073
_diffrn_reflns_av_R_equivalents 0.016
_diffrn_reflns_av_sigmaI/netI 0.0215
_diffrn_reflns_limit_h_max 10
_diffrn_reflns_limit_h_min 0
_diffrn_reflns_limit_k_max 26
_diffrn_reflns_limit_k_min 0
_diffrn_reflns_limit_l_max 10
_diffrn_reflns_limit_l_min -11
_diffrn_reflns_number 3457
_diffrn_reflns_theta_full 27.48
_diffrn_reflns_theta_max 27.48
_diffrn_reflns_theta_min 1.97
_diffrn_standards_decay_% none
_diffrn_standards_interval_time 90
_diffrn_standards_number 3
_exptl_absorpt_coefficient_mu 0.075
_exptl_absorpt_correction_type none
_exptl_crystal_colour colourless
_exptl_crystal_density_diffrn 1.255
_exptl_crystal_density_method 'not measured'
_exptl_crystal_description block
_exptl_crystal_size_max 1.04
_exptl_crystal_size_mid 0.72
_exptl_crystal_size_min 0.72
_refine_diff_density_max 0.13
_refine_diff_density_min -0.12
_refine_ls_extinction_coef 0.034(3)
_refine_ls_extinction_method SHELXL97
_refine_ls_goodness_of_fit_ref 1.046
_refine_ls_hydrogen_treatment constr
_refine_ls_matrix_type full
_refine_ls_number_parameters 191
_refine_ls_number_reflns 2043
_refine_ls_number_restraints 0
_refine_ls_restrained_S_all 1.046
_refine_ls_R_factor_all 0.077
_refine_ls_R_factor_gt 0.043
_refine_ls_shift/su_max 0.01
_refine_ls_shift/su_mean 0.000
_refine_ls_structure_factor_coef Fsqd
_refine_ls_weighting_details 'w = 1/[\s^2^(Fo^2^)+(0.0610P)^2^+0.9105P] where P = (Fo^2^+2Fc^2^)/3'
_refine_ls_weighting_scheme calc
_refine_ls_wR_factor_ref 0.115
_reflns_number_gt 2043
_reflns_number_total 3251
_reflns_threshold_expression I>2\s(I)
_cod_data_source_file bm1320.cif
_cod_data_source_block carphcn
_cod_depositor_comments
;
The following automatic conversions were performed:

'_refine_ls_weighting_scheme' value 'calc w =
1/[\s^2^(Fo^2^)+(0.0610P)^2^+0.9105P] where P = (Fo^2^+2Fc^2^)/3' was
changed to 'calc'. New tag '_refine_ls_weighting_details' was
created. The value of the new tag was set to 'w =
1/[\s^2^(Fo^2^)+(0.0610P)^2^+0.9105P] where P = (Fo^2^+2Fc^2^)/3'.

Automatic conversion script
Id: cif_fix_values 3143 2015-03-26 13:38:13Z robertas 
;
_cod_original_sg_symbol_H-M 'P 21/c'
_cod_database_code 2008753

loop_
_symmetry_equiv_pos_as_xyz
'x, y, z'
'-x, -y, -z'
'-x, y+1/2, -z+1/2'
'x, 1/2-y, 1/2+z'

loop_
_atom_site_label
_atom_site_fract_x
_atom_site_fract_y
_atom_site_fract_z
_atom_site_U_iso_or_equiv
_atom_site_adp_type
_atom_site_calc_flag
_atom_site_refinement_flags
_atom_site_occupancy
_atom_site_disorder_assembly
_atom_site_disorder_group
_atom_site_type_symbol
N1 0.48460(15) 0.62320(6) 0.49386(15) 0.0570(3) Uani d . 1 . . N
C1 0.65506(19) 0.63916(7) 0.53279(19) 0.0581(4) Uani d . 1 . . C
C13 0.40610(18) 0.58513(7) 0.59030(17) 0.0538(4) Uani d . 1 . . C
C12 0.40949(19) 0.64661(7) 0.33962(18) 0.0555(4) Uani d . 1 . . C
C7 0.5320(2) 0.67804(7) 0.2803(2) 0.0601(4) Uani d . 1 . . C
C18 0.30309(18) 0.53398(7) 0.52291(18) 0.0583(4) Uani d . 1 . . C
H6 0.2835 0.5252 0.4134 0.070 Uiso calc R 1 . . H
C17 0.22996(19) 0.49624(7) 0.6173(2) 0.0617(4) Uani d . 1 . . C
H7 0.1592 0.4626 0.5713 0.074 Uiso calc R 1 . . H
C2 0.6874(2) 0.67261(7) 0.4017(2) 0.0618(4) Uani d . 1 . . C
C14 0.4339(2) 0.59822(8) 0.75307(19) 0.0624(4) Uani d . 1 . . C
H9 0.5002 0.6332 0.7981 0.075 Uiso calc R 1 . . H
C16 0.2615(2) 0.50828(8) 0.7804(2) 0.0638(4) Uani d . 1 . . C
C15 0.3635(2) 0.55944(8) 0.84852(19) 0.0669(4) Uani d . 1 . . C
H11 0.3845 0.5676 0.9584 0.080 Uiso calc R 1 . . H
C11 0.2439(2) 0.64491(7) 0.25273(19) 0.0636(4) Uani d . 1 . . C
H12 0.1635 0.6242 0.2930 0.076 Uiso calc R 1 . . H
C6 0.7805(2) 0.62374(8) 0.6678(2) 0.0686(4) Uani d . 1 . . C
H13 0.7575 0.6012 0.7534 0.082 Uiso calc R 1 . . H
C8 0.4855(3) 0.70758(8) 0.1297(2) 0.0738(5) Uani d . 1 . . C
H14 0.5649 0.7283 0.0880 0.089 Uiso calc R 1 . . H
C10 0.2020(2) 0.67477(8) 0.1049(2) 0.0744(5) Uani d . 1 . . C
H15 0.0912 0.6742 0.0443 0.089 Uiso calc R 1 . . H
C4 0.9761(2) 0.67613(10) 0.5438(3) 0.0888(6) Uani d . 1 . . C
H16 1.0856 0.6883 0.5493 0.107 Uiso calc R 1 . . H
C3 0.8518(2) 0.69134(8) 0.4097(3) 0.0790(5) Uani d . 1 . . C
H17 0.8763 0.7139 0.3249 0.095 Uiso calc R 1 . . H
C9 0.3217(3) 0.70580(8) 0.0440(2) 0.0805(5) Uani d . 1 . . C
H18 0.2898 0.7256 -0.0565 0.097 Uiso calc R 1 . . H
C19 0.1899(3) 0.46672(11) 0.8786(2) 0.0900(6) Uani d . 1 . . C
C5 0.9414(2) 0.64287(9) 0.6715(3) 0.0808(5) Uani d . 1 . . C
H20 1.0281 0.6333 0.7614 0.097 Uiso calc R 1 . . H
N2 0.1334(3) 0.43284(12) 0.9542(2) 0.1395(9) Uani d . 1 . . N

loop_
_atom_site_aniso_label
_atom_site_aniso_U_11
_atom_site_aniso_U_22
_atom_site_aniso_U_33
_atom_site_aniso_U_12
_atom_site_aniso_U_13
_atom_site_aniso_U_23
N1 0.0580(7) 0.0587(7) 0.0597(8) -0.0027(6) 0.0248(6) 0.0034(6)
C1 0.0601(9) 0.0489(8) 0.0714(10) -0.0028(7) 0.0280(8) -0.0075(7)
C13 0.0554(8) 0.0513(8) 0.0592(9) 0.0045(7) 0.0229(7) 0.0028(7)
C12 0.0670(10) 0.0460(7) 0.0599(9) 0.0034(7) 0.0280(7) 0.0006(7)
C7 0.0753(11) 0.0420(7) 0.0732(10) 0.0017(7) 0.0379(9) 0.0002(7)
C18 0.0644(9) 0.0548(8) 0.0598(9) 0.0009(7) 0.0233(8) -0.0015(7)
C17 0.0632(10) 0.0518(8) 0.0737(11) -0.0014(7) 0.0241(8) 0.0024(7)
C2 0.0709(10) 0.0447(8) 0.0806(11) -0.0043(7) 0.0388(9) -0.0081(7)
C14 0.0671(10) 0.0607(9) 0.0644(10) -0.0050(7) 0.0258(8) -0.0043(8)
C16 0.0634(10) 0.0639(10) 0.0694(11) 0.0008(8) 0.0264(8) 0.0133(8)
C15 0.0720(10) 0.0779(11) 0.0558(9) 0.0031(9) 0.0251(8) 0.0042(8)
C11 0.0689(11) 0.0609(9) 0.0661(10) 0.0054(8) 0.0268(8) 0.0033(8)
C6 0.0664(10) 0.0687(10) 0.0733(11) -0.0043(8) 0.0225(9) -0.0097(8)
C8 0.1010(14) 0.0513(9) 0.0823(12) 0.0025(9) 0.0477(11) 0.0098(8)
C10 0.0864(12) 0.0667(10) 0.0714(11) 0.0124(9) 0.0228(10) 0.0068(9)
C4 0.0680(12) 0.0798(13) 0.1266(18) -0.0201(10) 0.0394(13) -0.0248(12)
C3 0.0792(12) 0.0618(10) 0.1099(15) -0.0139(9) 0.0494(12) -0.0061(10)
C9 0.1127(16) 0.0615(10) 0.0731(12) 0.0154(10) 0.0347(12) 0.0159(9)
C19 0.0900(14) 0.1035(15) 0.0792(13) -0.0171(12) 0.0269(11) 0.0222(11)
C5 0.0643(11) 0.0811(12) 0.0967(14) -0.0067(9) 0.0201(10) -0.0241(11)
N2 0.1435(18) 0.169(2) 0.1083(15) -0.0570(16) 0.0365(13) 0.0454(15)

loop_
_atom_type_symbol
_atom_type_description
_atom_type_scat_dispersion_real
_atom_type_scat_dispersion_imag
_atom_type_scat_source
C C 0.0033 0.0016 'International Tables Vol C Tables 4.2.6.8 and 6.1.1.4'
H H 0.0000 0.0000 'International Tables Vol C Tables 4.2.6.8 and 6.1.1.4'
N N 0.0061 0.0033 'International Tables Vol C Tables 4.2.6.8 and 6.1.1.4'
O O 0.0106 0.0060 'International Tables Vol C Tables 4.2.6.8 and 6.1.1.4'

loop_
_geom_angle_atom_site_label_1
_geom_angle_atom_site_label_2
_geom_angle_atom_site_label_3
_geom_angle
C12 N1 C1 108.59(12)
C12 N1 C13 126.05(13)
C1 N1 C13 125.17(13)
C6 C1 N1 129.66(14)
C6 C1 C2 122.02(15)
N1 C1 C2 108.22(14)
C14 C13 C18 119.66(13)
C14 C13 N1 120.03(13)
C18 C13 N1 120.31(13)
C11 C12 N1 129.83(13)
C11 C12 C7 121.55(14)
N1 C12 C7 108.54(14)
C8 C7 C12 119.14(16)
C8 C7 C2 133.68(15)
C12 C7 C2 107.15(14)
C17 C18 C13 120.25(14)
C18 C17 C16 119.99(15)
C3 C2 C1 118.75(17)
C3 C2 C7 133.73(16)
C1 C2 C7 107.49(13)
C15 C14 C13 120.09(15)
C17 C16 C15 120.11(14)
C17 C16 C19 119.34(16)
C15 C16 C19 120.54(16)
C14 C15 C16 119.85(15)
C10 C11 C12 117.86(15)
C1 C6 C5 117.68(17)
C9 C8 C7 119.19(16)
C11 C10 C9 121.36(18)
C3 C4 C5 121.11(17)
C4 C3 C2 119.20(18)
C8 C9 C10 120.89(17)
N2 C19 C16 178.6(2)
C6 C5 C4 121.24(19)

loop_
_geom_bond_atom_site_label_1
_geom_bond_atom_site_label_2
_geom_bond_site_symmetry_2
_geom_bond_distance
_geom_bond_publ_flag
N1 C12 . 1.3971(19) ?
N1 C1 . 1.4024(19) ?
N1 C13 . 1.4162(17) ?
C1 C6 . 1.380(2) ?
C1 C2 . 1.405(2) ?
C13 C14 . 1.384(2) ?
C13 C18 . 1.388(2) ?
C12 C11 . 1.381(2) ?
C12 C7 . 1.406(2) ?
C7 C8 . 1.392(2) ?
C7 C2 . 1.436(2) ?
C18 C17 . 1.373(2) ?
C17 C16 . 1.381(2) ?
C2 C3 . 1.398(2) ?
C14 C15 . 1.379(2) ?
C16 C15 . 1.386(2) ?
C16 C19 . 1.435(2) ?
C11 C10 . 1.374(2) ?
C6 C5 . 1.382(2) ?
C8 C9 . 1.366(3) ?
C10 C9 . 1.390(2) ?
C4 C3 . 1.368(3) ?
C4 C5 . 1.386(3) ?
C19 N2 . 1.134(2) ?

loop_
_cod_related_entry_id
_cod_related_entry_database
_cod_related_entry_code
1 ChemSpider 13990297
